data_7227277
loop_
_publ_author_name
'Ye, Yingxiang'
'Wu, Xiuzhen'
'Yao, Zizhu'
'Wu, Ling'
'Cai, Zetao'
'Wang, Lihua'
'Ma, Xiuling'
'Chen, Qian-Huo'
'Zhang, Zhangjing'
'Xiang, Shengchang'

_publ_section_title
;
 Metal--organic frameworks with a large breathing effect to host hydroxyl
 compounds for high anhydrous proton conductivity over a wide temperature
 range from subzero to 125 \^A\%C
;
_journal_issue 11
_journal_name_full 'J. Mater. Chem. A'
_journal_page_first 4062
_journal_page_last 4070
_journal_paper_doi 10.1039/c5ta10765b
_journal_volume 4
_journal_year 2016
_chemical_formula_moiety 'C12 H12 N22 O12 Zn5'
_chemical_formula_sum 'C12 H12 N22 O12 Zn5'
_chemical_formula_weight 983.29
_chemical_name_systematic
;
 ?
;
_space_group_crystal_system tetragonal
_space_group_IT_number 88
_space_group_name_Hall '-I 4ad'
_space_group_name_H-M_alt 'I 41/a'
_symmetry_space_group_name_Hall '-I 4ad'
_symmetry_space_group_name_H-M 'I 41/a :2'
_atom_sites_solution_hydrogens geom
_audit_creation_date 2015-12-09
_audit_creation_method
;
Olex2 1.2
(compiled 2015.09.30 svn.r3233 for OlexSys, GUI svn.r5103)
;
_audit_update_record
;
2015-12-12 deposited with the CCDC.
2016-02-16 downloaded from the CCDC.
;
_cell_angle_alpha 90
_cell_angle_beta 90
_cell_angle_gamma 90
_cell_formula_units_Z 4
_cell_length_a 15.5031(4)
_cell_length_b 15.5031(4)
_cell_length_c 12.0934(4)
_cell_measurement_reflns_used 2133
_cell_measurement_temperature 293(2)
_cell_measurement_theta_max 73.8510
_cell_measurement_theta_min 4.6050
_cell_volume 2906.60(14)
_computing_cell_refinement
;
CrysAlisPro, Agilent Technologies,
Version 1.171.36.28 (release 01-02-2013 CrysAlis171 .NET)
(compiled Feb  1 2013,16:14:44)
;
_computing_data_collection
;
CrysAlisPro, Agilent Technologies,
Version 1.171.36.28 (release 01-02-2013 CrysAlis171 .NET)
(compiled Feb  1 2013,16:14:44)
;
_computing_data_reduction
;
CrysAlisPro, Agilent Technologies,
Version 1.171.36.28 (release 01-02-2013 CrysAlis171 .NET)
(compiled Feb  1 2013,16:14:44)
;
_computing_molecular_graphics 'Olex2 (Dolomanov et al., 2009)'
_computing_publication_material 'Olex2 (Dolomanov et al., 2009)'
_computing_structure_refinement 'ShelXL (Sheldrick, 2015)'
_computing_structure_solution 'ShelXS (Sheldrick, 2008)'
_diffrn_ambient_temperature 293(2)
_diffrn_detector_area_resol_mean 5.2574
_diffrn_measured_fraction_theta_full 0.998
_diffrn_measured_fraction_theta_max 0.970
_diffrn_measurement_details
;
#__ type_ start__ end____ width___ exp.time_
  1 omega -113.00  -87.00   1.0000    1.0000
omega____ theta____ kappa____ phi______ frames
    -      -40.0194 -153.0000    2.0000 26

#__ type_ start__ end____ width___ exp.time_
  2 omega -115.00  -31.00   1.0000    1.0000
omega____ theta____ kappa____ phi______ frames
    -      -40.0194  -77.0000 -150.0000 84

#__ type_ start__ end____ width___ exp.time_
  3 omega   36.00   66.00   1.0000   10.0000
omega____ theta____ kappa____ phi______ frames
    -      107.4170  -30.0000  150.0000 30

#__ type_ start__ end____ width___ exp.time_
  4 omega   49.00   91.00   1.0000   10.0000
omega____ theta____ kappa____ phi______ frames
    -      107.4170  -30.0000 -150.0000 42

#__ type_ start__ end____ width___ exp.time_
  5 omega  106.00  166.00   1.0000   10.0000
omega____ theta____ kappa____ phi______ frames
    -      107.4170  121.0000 -115.0000 60

#__ type_ start__ end____ width___ exp.time_
  6 omega   34.00   76.00   1.0000   10.0000
omega____ theta____ kappa____ phi______ frames
    -      107.4170  -30.0000 -180.0000 42

#__ type_ start__ end____ width___ exp.time_
  7 omega   32.00   91.00   1.0000   10.0000
omega____ theta____ kappa____ phi______ frames
    -      107.4170  -30.0000   90.0000 59

#__ type_ start__ end____ width___ exp.time_
  8 omega -114.00  -10.00   1.0000    1.0000
omega____ theta____ kappa____ phi______ frames
    -      -40.0194  -57.0000   60.0000 104

#__ type_ start__ end____ width___ exp.time_
  9 omega -114.00  -10.00   1.0000    1.0000
omega____ theta____ kappa____ phi______ frames
    -      -40.0194  -57.0000  -60.0000 104
;
_diffrn_measurement_device_type 'SuperNova, Dual, Cu at zero, Atlas'
_diffrn_measurement_method '\w scans'
_diffrn_orient_matrix_UB_11 -0.0292792000
_diffrn_orient_matrix_UB_12 -0.0908913000
_diffrn_orient_matrix_UB_13 -0.0352804000
_diffrn_orient_matrix_UB_21 0.0814027000
_diffrn_orient_matrix_UB_22 -0.0390217000
_diffrn_orient_matrix_UB_23 0.0532804000
_diffrn_orient_matrix_UB_31 -0.0487263000
_diffrn_orient_matrix_UB_32 -0.0104024000
_diffrn_orient_matrix_UB_33 0.1101936000
_diffrn_radiation_monochromator mirror
_diffrn_radiation_type CuK\a
_diffrn_radiation_wavelength 1.54184
_diffrn_reflns_av_R_equivalents 0.0355
_diffrn_reflns_av_unetI/netI 0.0289
_diffrn_reflns_Laue_measured_fraction_full 0.998
_diffrn_reflns_Laue_measured_fraction_max 0.970
_diffrn_reflns_limit_h_max 17
_diffrn_reflns_limit_h_min -19
_diffrn_reflns_limit_k_max 18
_diffrn_reflns_limit_k_min -13
_diffrn_reflns_limit_l_max 14
_diffrn_reflns_limit_l_min -10
_diffrn_reflns_number 4140
_diffrn_reflns_point_group_measured_fraction_full 0.998
_diffrn_reflns_point_group_measured_fraction_max 0.970
_diffrn_reflns_theta_full 67.684
_diffrn_reflns_theta_max 73.959
_diffrn_reflns_theta_min 4.637
_diffrn_source 'SuperNova (Cu) X-ray Source'
_exptl_absorpt_coefficient_mu 5.503
_exptl_absorpt_correction_T_max 1.00000
_exptl_absorpt_correction_T_min 0.64003
_exptl_absorpt_correction_type multi-scan
_exptl_absorpt_process_details
;
CrysAlisPro, Agilent Technologies,
Version 1.171.36.28 (release 01-02-2013 CrysAlis171 .NET)
(compiled Feb  1 2013,16:14:44)
Empirical absorption correction using spherical harmonics,
 implemented in SCALE3 ABSPACK scaling algorithm.
;
_exptl_crystal_colour colourless
_exptl_crystal_colour_primary colourless
_exptl_crystal_density_diffrn 2.247
_exptl_crystal_description block
_exptl_crystal_F_000 1936
_exptl_crystal_size_max 0.12
_exptl_crystal_size_mid 0.06
_exptl_crystal_size_min 0.06
_refine_diff_density_max 0.373
_refine_diff_density_min -0.351
_refine_diff_density_rms 0.075
_refine_ls_extinction_coef .
_refine_ls_extinction_method none
_refine_ls_goodness_of_fit_ref 1.040
_refine_ls_hydrogen_treatment constr
_refine_ls_matrix_type full
_refine_ls_number_parameters 153
_refine_ls_number_reflns 1434
_refine_ls_number_restraints 18
_refine_ls_restrained_S_all 1.066
_refine_ls_R_factor_all 0.0402
_refine_ls_R_factor_gt 0.0320
_refine_ls_shift/su_max 0.000
_refine_ls_shift/su_mean 0.000
_refine_ls_structure_factor_coef Fsqd
_refine_ls_weighting_details
;
 w=1/[\s^2^(Fo^2^)+(0.0412P)^2^+3.7347P]
 where P=(Fo^2^+2Fc^2^)/3
;
_refine_ls_weighting_scheme calc
_refine_ls_wR_factor_gt 0.0781
_refine_ls_wR_factor_ref 0.0847
_reflns_Friedel_coverage 0.000
_reflns_Friedel_fraction_full .
_reflns_Friedel_fraction_max .
_reflns_number_gt 1210
_reflns_number_total 1434
_reflns_threshold_expression 'I > 2\s(I)'
_cod_data_source_file c5ta10765b2.cif
_cod_data_source_block FJU-30
_cod_original_cell_volume 2906.58(17)
_cod_database_code 7227277
_shelxl_version_number 2013-2
_chemical_oxdiff_formula 'C1 H1 Zn1 N1'
_shelx_space_group_comment
;
The symmetry employed for this shelxl refinement is uniquely defined
by the following loop, which should always be used as a source of
symmetry information in preference to the above space-group names.
They are only intended as comments.
;
_shelx_estimated_absorpt_t_max 0.734
_shelx_estimated_absorpt_t_min 0.558
_reflns_odcompleteness_completeness 100.00
_reflns_odcompleteness_iscentric 1
_reflns_odcompleteness_theta 66.97
_olex2_refinement_description
;
1. Fixed Uiso
 At 1.2 times of:
  All C(H) groups
2. Uiso/Uaniso restraints and constraints
Uanis(N6) \\sim Ueq: with sigma of 0.01 and sigma for terminal atoms of 0.02
Uanis(O2) \\sim Ueq: with sigma of 0.01 and sigma for terminal atoms of 0.02
Uanis(O3) \\sim Ueq: with sigma of 0.01 and sigma for terminal atoms of 0.02
3. Others
 Sof(N6)=Sof(O3)=Sof(O2)=Sof(O1)=1-FVAR(1)
 Sof(N6A)=Sof(O3A)=Sof(O2A)=Sof(O1A)=FVAR(1)
4.a Aromatic/amide H refined with riding coordinates:
 C3(H3), C2(H2), C1(H1)
;
_olex2_computing_structure_solution_long 'ShelXS (Sheldrick, 2008)'
_olex2_submission_special_instructions 'No special instructions were received'

loop_
_space_group_symop_operation_xyz
'x, y, z'
'-y+3/4, x+1/4, z+1/4'
'-x, -y+1/2, z'
'y+1/4, -x+1/4, z+1/4'
'x+1/2, y+1/2, z+1/2'
'-y+5/4, x+3/4, z+3/4'
'-x+1/2, -y+1, z+1/2'
'y+3/4, -x+3/4, z+3/4'
'-x, -y, -z'
'y-3/4, -x-1/4, -z-1/4'
'x, y-1/2, -z'
'-y-1/4, x-1/4, -z-1/4'
'-x+1/2, -y+1/2, -z+1/2'
'y-1/4, -x+1/4, -z+1/4'
'x+1/2, y, -z+1/2'
'-y+1/4, x+1/4, -z+1/4'

loop_
_atom_site_label
_atom_site_type_symbol
_atom_site_fract_x
_atom_site_fract_y
_atom_site_fract_z
_atom_site_U_iso_or_equiv
_atom_site_adp_type
_atom_site_occupancy
_atom_site_site_symmetry_order
_atom_site_calc_flag
_atom_site_refinement_flags_posn
_atom_site_refinement_flags_adp
_atom_site_refinement_flags_occupancy
_atom_site_disorder_assembly
_atom_site_disorder_group
Zn1 Zn 0.0000 0.2500 0.1250 0.03148(19) Uani 1 4 d S T P . .
Zn2 Zn -0.17119(3) 0.32893(3) -0.04239(4) 0.04384(16) Uani 1 1 d . . . . .
N3 N -0.04592(17) 0.38328(16) 0.1220(2) 0.0366(5) Uani 1 1 d . . . . .
N2 N -0.06617(18) 0.27302(18) -0.1177(2) 0.0389(6) Uani 1 1 d . . . . .
N1 N 0.0000 0.2500 -0.0547(3) 0.0368(7) Uani 1 2 d S T P . .
N4 N -0.10614(18) 0.41356(18) 0.0531(2) 0.0391(6) Uani 1 1 d . . . . .
N5 N -0.19855(18) 0.23738(19) 0.0714(2) 0.0410(6) Uani 1 1 d . . . . .
C3 C -0.0414(2) 0.2643(2) -0.2238(3) 0.0467(8) Uani 1 1 d . . . . .
H3 H -0.0749 0.2758 -0.2859 0.056 Uiso 1 1 calc R . . . .
C2 C -0.2710(2) 0.1982(3) 0.1048(3) 0.0492(8) Uani 1 1 d . . . . .
H2 H -0.3264 0.2091 0.0787 0.059 Uiso 1 1 calc R . . . .
C1 C -0.1106(2) 0.4990(2) 0.0658(3) 0.0482(8) Uani 1 1 d . . . . .
H1 H -0.1470 0.5364 0.0279 0.058 Uiso 1 1 calc R . . . .
N6A N -0.2305(6) 0.3879(6) -0.2297(5) 0.093(3) Uani 0.756(13) 1 d . . . A 1
O3A O -0.1686(5) 0.4369(4) -0.1928(5) 0.077(2) Uani 0.756(13) 1 d . . . A 1
O2A O -0.2622(7) 0.3919(7) -0.3211(6) 0.154(4) Uani 0.756(13) 1 d . . . A 1
O1A O -0.2574(4) 0.3308(5) -0.1641(6) 0.0778(19) Uani 0.756(13) 1 d . . . A 1
N6 N -0.277(3) 0.392(3) -0.155(4) 0.148(14) Uani 0.244(13) 1 d . U . A 2
O3 O -0.2077(16) 0.4106(13) -0.183(2) 0.091(6) Uani 0.244(13) 1 d . U . A 2
O2 O -0.317(3) 0.414(3) -0.251(4) 0.223(17) Uani 0.244(13) 1 d . U . A 2
O1 O -0.2875(12) 0.3107(15) -0.121(2) 0.112(10) Uani 0.244(13) 1 d . . . A 2

loop_
_atom_site_aniso_label
_atom_site_aniso_U_11
_atom_site_aniso_U_22
_atom_site_aniso_U_33
_atom_site_aniso_U_23
_atom_site_aniso_U_13
_atom_site_aniso_U_12
Zn1 0.0359(3) 0.0359(3) 0.0226(3) 0.000 0.000 0.000
Zn2 0.0460(3) 0.0531(3) 0.0324(2) 0.00504(18) -0.00859(18) -0.00010(19)
N3 0.0452(14) 0.0345(12) 0.0300(12) -0.0006(10) -0.0034(11) 0.0020(10)
N2 0.0465(14) 0.0440(14) 0.0262(12) 0.0006(11) -0.0042(11) 0.0031(11)
N1 0.0416(19) 0.0446(19) 0.0242(15) 0.000 0.000 0.0039(16)
N4 0.0406(13) 0.0435(14) 0.0332(13) 0.0019(11) -0.0022(11) 0.0074(11)
N5 0.0392(13) 0.0482(15) 0.0355(13) -0.0008(12) -0.0039(11) -0.0005(11)
C3 0.060(2) 0.0567(19) 0.0233(13) -0.0006(13) -0.0031(14) 0.0050(16)
C2 0.0347(15) 0.062(2) 0.051(2) 0.0046(17) -0.0029(14) -0.0060(15)
C1 0.054(2) 0.0446(18) 0.0455(19) 0.0024(15) 0.0006(16) 0.0120(16)
N6A 0.112(6) 0.121(6) 0.046(3) 0.003(4) -0.025(3) 0.074(5)
O3A 0.089(4) 0.079(4) 0.063(3) 0.005(3) -0.024(3) 0.019(3)
O2A 0.165(8) 0.224(9) 0.072(4) 0.028(5) -0.066(5) 0.066(7)
O1A 0.066(4) 0.101(5) 0.067(3) -0.002(3) -0.022(3) 0.023(3)
N6 0.147(16) 0.156(16) 0.142(16) 0.000(10) -0.010(10) 0.003(10)
O3 0.084(9) 0.076(8) 0.113(10) 0.042(8) -0.001(8) -0.035(7)
O2 0.21(2) 0.25(2) 0.21(2) 0.068(17) -0.115(17) 0.052(17)
O1 0.049(9) 0.135(16) 0.15(2) 0.102(16) -0.040(11) -0.020(9)

loop_
_atom_type_symbol
_atom_type_description
_atom_type_scat_dispersion_real
_atom_type_scat_dispersion_imag
_atom_type_scat_source
C C 0.0181 0.0091 'International Tables Vol C Tables 4.2.6.8 and 6.1.1.4'
H H 0.0000 0.0000 'International Tables Vol C Tables 4.2.6.8 and 6.1.1.4'
N N 0.0311 0.0180 'International Tables Vol C Tables 4.2.6.8 and 6.1.1.4'
O O 0.0492 0.0322 'International Tables Vol C Tables 4.2.6.8 and 6.1.1.4'
Zn Zn -1.5491 0.6778 'International Tables Vol C Tables 4.2.6.8 and 6.1.1.4'

loop_
_geom_angle_atom_site_label_1
_geom_angle_atom_site_label_2
_geom_angle_atom_site_label_3
_geom_angle
_geom_angle_site_symmetry_1
_geom_angle_site_symmetry_3
N3 Zn1 N3 178.11(14) 14 16
N3 Zn1 N3 90.016(2) 16 .
N3 Zn1 N3 178.11(14) 3 .
N3 Zn1 N3 90.015(2) 14 .
N3 Zn1 N3 90.016(2) 16 3
N3 Zn1 N3 90.016(2) 14 3
N1 Zn1 N3 89.05(7) . .
N1 Zn1 N3 89.05(7) . 3
N1 Zn1 N3 90.95(7) . 16
N1 Zn1 N3 90.95(7) . 14
N1 Zn1 N3 90.95(7) 14 3
N1 Zn1 N3 89.05(7) 14 16
N1 Zn1 N3 90.95(7) 14 .
N1 Zn1 N3 89.05(7) 14 14
N1 Zn1 N1 180.0 14 .
N2 Zn2 O3A 86.93(16) . .
N2 Zn2 N6 118.2(11) . .
N2 Zn2 O3 96.1(8) . .
N2 Zn2 O1 115.5(10) . .
N4 Zn2 N2 97.57(11) . .
N4 Zn2 N5 99.90(11) . .
N4 Zn2 O3A 88.42(17) . .
N4 Zn2 N6 114.2(10) . .
N4 Zn2 O3 101.3(6) . .
N4 Zn2 O1 142.3(8) . .
N5 Zn2 N2 99.89(11) . .
N5 Zn2 O3A 168.37(18) . .
N5 Zn2 N6 122.7(11) . .
N5 Zn2 O3 151.4(6) . .
N5 Zn2 O1 92.0(5) . .
O1A Zn2 N2 102.1(2) . .
O1A Zn2 N4 138.6(2) . .
O1A Zn2 N5 111.9(3) . .
O1A Zn2 O3A 57.1(3) . .
O3 Zn2 N6 29.4(11) . .
O1 Zn2 N6 34.5(11) . .
O1 Zn2 O3 59.7(7) . .
N4 N3 Zn1 124.7(2) . .
N5 N3 Zn1 125.9(2) 14 .
N5 N3 N4 109.0(2) 14 .
N1 N2 Zn2 118.1(2) . .
N1 N2 C3 107.5(3) . .
C3 N2 Zn2 133.7(2) . .
N2 N1 Zn1 125.08(17) . .
N2 N1 Zn1 125.08(17) 3 .
N2 N1 N2 109.8(3) 3 .
N3 N4 Zn2 118.5(2) . .
C1 N4 Zn2 133.2(2) . .
C1 N4 N3 108.2(3) . .
N3 N5 Zn2 117.7(2) 16 .
N3 N5 C2 107.9(3) 16 .
C2 N5 Zn2 134.4(2) . .
N2 C3 C3 107.6(2) . 3
N5 C2 C1 107.7(3) . 16
N4 C1 C2 107.1(3) . 14
O2A N6A O3A 125.6(10) . .
O2A N6A O1A 118.4(11) . .
O1A N6A O3A 115.9(5) . .
N6A O3A Zn2 81.1(5) . .
N6A O1A Zn2 104.8(6) . .
O3 N6 Zn2 68(2) . .
O3 N6 O2 96(4) . .
O3 N6 O1 116(4) . .
O2 N6 Zn2 156(4) . .
O1 N6 Zn2 60.9(18) . .
O1 N6 O2 116(4) . .
N6 O3 Zn2 83(2) . .
N6 O1 Zn2 85(2) . .

loop_
_geom_bond_atom_site_label_1
_geom_bond_atom_site_label_2
_geom_bond_distance
_geom_bond_site_symmetry_2
Zn1 N3 2.186(3) 14
Zn1 N3 2.186(3) .
Zn1 N3 2.186(3) 16
Zn1 N3 2.186(3) 3
Zn1 N1 2.173(3) 14
Zn1 N1 2.173(3) .
Zn2 N2 2.057(3) .
Zn2 N4 2.018(3) .
Zn2 N5 2.022(3) .
Zn2 O3A 2.472(7) .
Zn2 O1A 1.988(5) .
Zn2 N6 2.34(4) .
Zn2 O3 2.19(2) .
Zn2 O1 2.058(17) .
N3 N4 1.337(4) .
N3 N5 1.326(4) 14
N2 N1 1.327(3) .
N2 C3 1.346(4) .
N1 N2 1.327(3) 3
N4 C1 1.335(5) .
N5 N3 1.326(4) 16
N5 C2 1.340(4) .
C3 C3 1.358(8) 3
C2 C1 1.368(6) 16
C1 C2 1.368(6) 14
N6A O3A 1.303(13) .
N6A O2A 1.211(8) .
N6A O1A 1.259(12) .
N6 O3 1.16(4) .
N6 O2 1.36(5) .
N6 O1 1.34(5) .

loop_
_geom_torsion_atom_site_label_1
_geom_torsion_atom_site_label_2
_geom_torsion_atom_site_label_3
_geom_torsion_atom_site_label_4
_geom_torsion
_geom_torsion_site_symmetry_1
_geom_torsion_site_symmetry_2
_geom_torsion_site_symmetry_3
_geom_torsion_site_symmetry_4
Zn1 N3 N4 Zn2 8.3(3) . . . .
Zn1 N3 N4 C1 -172.9(2) . . . .
Zn2 N2 N1 Zn1 9.0(2) . . . .
Zn2 N2 N1 N2 -171.0(2) . . . 3
Zn2 N2 C3 C3 168.9(3) . . . 3
Zn2 N4 C1 C2 178.2(3) . . . 14
Zn2 N5 C2 C1 178.6(3) . . . 16
N3 N4 C1 C2 -0.3(4) . . . 14
N3 N5 C2 C1 0.0(4) 16 . . 16
N1 N2 C3 C3 -0.2(5) . . . 3
N5 N3 N4 Zn2 -178.5(2) 14 . . .
N5 N3 N4 C1 0.3(4) 14 . . .
C3 N2 N1 Zn1 -179.9(2) . . . .
C3 N2 N1 N2 0.1(2) . . . 3
O3A N6A O1A Zn2 -11.7(7) . . . .
O2A N6A O3A Zn2 -169.2(9) . . . .
O2A N6A O1A Zn2 166.8(7) . . . .
O1A N6A O3A Zn2 9.2(5) . . . .
O3 N6 O1 Zn2 42(4) . . . .
O2 N6 O3 Zn2 -162(3) . . . .
O2 N6 O1 Zn2 153(4) . . . .
O1 N6 O3 Zn2 -39(4) . . . .
